data_7059457
loop_
_publ_author_name
'Gao, Wei'
'Zhou, Ai-Mei'
'Wei, Han'
'Wang, Cui-Li'
'Liu, Jie-Ping'
'Zhang, Xiu-Mei'

_publ_section_title
;
 Water-stable LnIII-based coordination polymers displaying slow magnetic
 relaxation and luminescence sensing properties
;
_journal_issue 17
_journal_name_full 'New Journal of Chemistry'
_journal_page_first 6747
_journal_page_last 6759
_journal_paper_doi 10.1039/D0NJ00828A
_journal_volume 44
_journal_year 2020
_chemical_formula_sum 'C42 H34 Gd2 N4 O19'
_chemical_formula_weight 1213.23
_space_group_crystal_system monoclinic
_space_group_IT_number 14
_space_group_name_Hall '-P 2ybc'
_space_group_name_H-M_alt 'P 1 21/c 1'
_atom_sites_solution_hydrogens mixed
_audit_creation_method SHELXL-2014/7
_audit_update_record
;
2020-03-24 deposited with the CCDC.	2020-03-31 downloaded from the CCDC.
;
_cell_angle_alpha 90
_cell_angle_beta 122.957(5)
_cell_angle_gamma 90
_cell_formula_units_Z 4
_cell_length_a 16.026(2)
_cell_length_b 13.6349(17)
_cell_length_c 23.5391(19)
_cell_measurement_reflns_used 9964
_cell_measurement_temperature 293(2)
_cell_measurement_theta_max 27.52
_cell_measurement_theta_min 2.32
_cell_volume 4315.9(9)
_computing_cell_refinement 'Bruker SMART'
_computing_data_collection 'Bruker SMART'
_computing_data_reduction 'Bruker SAINT'
_computing_molecular_graphics 'Bruker SHELXTL'
_computing_publication_material 'Bruker SHELXTL'
_computing_structure_refinement 'SHELXL-2014/7 (Sheldrick, 2014)'
_computing_structure_solution 'Bruker SHELXTL'
_diffrn_ambient_temperature 293(2)
_diffrn_measured_fraction_theta_full 0.998
_diffrn_measured_fraction_theta_max 0.996
_diffrn_measurement_device_type 'CCD area detector'
_diffrn_measurement_method 'phi and omega scans'
_diffrn_radiation_type MoK\a
_diffrn_radiation_wavelength 0.71073
_diffrn_reflns_av_R_equivalents 0.0444
_diffrn_reflns_av_unetI/netI 0.0569
_diffrn_reflns_Laue_measured_fraction_full 0.998
_diffrn_reflns_Laue_measured_fraction_max 0.996
_diffrn_reflns_limit_h_max 19
_diffrn_reflns_limit_h_min -20
_diffrn_reflns_limit_k_max 17
_diffrn_reflns_limit_k_min -17
_diffrn_reflns_limit_l_max 30
_diffrn_reflns_limit_l_min -22
_diffrn_reflns_number 27013
_diffrn_reflns_point_group_measured_fraction_full 0.998
_diffrn_reflns_point_group_measured_fraction_max 0.996
_diffrn_reflns_theta_full 25.242
_diffrn_reflns_theta_max 27.589
_diffrn_reflns_theta_min 2.127
_diffrn_source 'fine-focus sealed tube'
_exptl_absorpt_coefficient_mu 3.133
_exptl_absorpt_correction_T_max 0.778
_exptl_absorpt_correction_T_min 0.738
_exptl_absorpt_correction_type multi-scan
_exptl_absorpt_process_details sadabs
_exptl_crystal_colour colorless
_exptl_crystal_density_diffrn 1.867
_exptl_crystal_density_method 'not measured'
_exptl_crystal_description block
_exptl_crystal_F_000 2375
_exptl_crystal_size_max 0.100
_exptl_crystal_size_mid 0.100
_exptl_crystal_size_min 0.080
_refine_diff_density_max 0.607
_refine_diff_density_min -0.689
_refine_diff_density_rms 0.121
_refine_ls_extinction_method none
_refine_ls_goodness_of_fit_ref 0.996
_refine_ls_hydrogen_treatment mixed
_refine_ls_matrix_type full
_refine_ls_number_parameters 613
_refine_ls_number_reflns 9962
_refine_ls_number_restraints 0
_refine_ls_restrained_S_all 0.996
_refine_ls_R_factor_all 0.0446
_refine_ls_R_factor_gt 0.0320
_refine_ls_shift/su_max 0.001
_refine_ls_shift/su_mean 0.000
_refine_ls_structure_factor_coef Fsqd
_refine_ls_weighting_details 'w=1/[\s^2^(Fo^2^)+(0.0193P)^2^] where P=(Fo^2^+2Fc^2^)/3'
_refine_ls_weighting_scheme calc
_refine_ls_wR_factor_gt 0.0606
_refine_ls_wR_factor_ref 0.0653
_reflns_Friedel_coverage 0.000
_reflns_number_gt 7935
_reflns_number_total 9962
_reflns_threshold_expression 'I > 2\s(I)'
_cod_data_source_file d0nj00828a2.cif
_cod_data_source_block 3
_cod_depositor_comments
;Adding full bibliography for 7059455--7059460.cif.

 Adding full bibliography for 7059455--7059460.cif.
;
_cod_original_sg_symbol_H-M 'P 21/c'
_cod_database_code 7059457
_shelx_shelxl_version_number 2014/7
_shelx_space_group_comment
;
The symmetry employed for this shelxl refinement is uniquely defined
by the following loop, which should always be used as a source of
symmetry information in preference to the above space-group names.
They are only intended as comments.
;
_shelx_estimated_absorpt_t_min 0.745
_shelx_estimated_absorpt_t_max 0.788

loop_
_space_group_symop_operation_xyz
'x, y, z'
'-x, y+1/2, -z+1/2'
'-x, -y, -z'
'x, -y-1/2, z-1/2'

loop_
_atom_site_label
_atom_site_type_symbol
_atom_site_fract_x
_atom_site_fract_y
_atom_site_fract_z
_atom_site_U_iso_or_equiv
_atom_site_adp_type
_atom_site_occupancy
_atom_site_site_symmetry_order
_atom_site_calc_flag
_atom_site_refinement_flags_posn
_atom_site_refinement_flags_adp
_atom_site_refinement_flags_occupancy
_atom_site_disorder_assembly
_atom_site_disorder_group
Gd1 Gd -0.00061(2) 0.10324(2) 0.15741(2) 0.01852(5) Uani 1 1 d . . . . .
Gd2 Gd 0.18203(2) 0.32410(2) 0.25479(2) 0.02001(5) Uani 1 1 d . . . . .
O1 O 0.27172(19) 0.20010(18) 0.34607(14) 0.0316(7) Uani 1 1 d . . . . .
O2 O 0.11861(18) 0.15598(17) 0.26888(13) 0.0270(6) Uani 1 1 d . . . . .
O3 O -0.0088(2) -0.1581(2) 0.31456(15) 0.0425(8) Uani 1 1 d . . . . .
O4 O 0.1019(2) -0.25466(18) 0.39698(15) 0.0380(7) Uani 1 1 d . . . . .
O5 O 0.40791(18) -0.0428(2) 0.53299(14) 0.0381(7) Uani 1 1 d . . . . .
O6 O 0.1636(2) 0.49337(18) 0.26279(17) 0.0451(8) Uani 1 1 d . . . . .
O7 O 0.07990(19) 0.59709(18) 0.28619(14) 0.0304(6) Uani 1 1 d . . . . .
O8 O 0.02834(19) 0.93345(17) 0.19023(15) 0.0310(7) Uani 1 1 d . . . . .
O9 O 0.1496(2) 1.00146(18) 0.18806(16) 0.0377(7) Uani 1 1 d . . . . .
O10 O 0.3754(2) 0.7133(2) 0.22123(18) 0.0503(9) Uani 1 1 d . . . . .
O11 O 0.11524(18) 0.20054(17) 0.14937(13) 0.0248(6) Uani 1 1 d . . . . .
O12 O 0.27530(19) 0.21939(19) 0.22438(14) 0.0312(6) Uani 1 1 d . . . . .
O13 O 0.16102(18) -0.02047(19) -0.07881(13) 0.0300(6) Uani 1 1 d . . . . .
O14 O 0.0582(2) -0.0391(2) -0.04490(14) 0.0360(7) Uani 1 1 d . . . . .
O15 O 0.4054(2) 0.24115(19) 0.07431(16) 0.0376(7) Uani 1 1 d . . . . .
O16 O 0.1400(2) 0.34394(19) 0.33979(15) 0.0344(7) Uani 1 1 d . . . . .
H16A H 0.0864 0.3721 0.3227 0.052 Uiso 1 1 calc R U . . .
H16C H 0.170(4) 0.381(3) 0.363(3) 0.052 Uiso 1 1 d . U . . .
O17 O 0.2029(3) 0.4001(2) 0.16912(18) 0.0487(9) Uani 1 1 d . . . . .
H17A H 0.1584 0.4403 0.1475 0.073 Uiso 1 1 calc R U . . .
H17B H 0.250(4) 0.419(4) 0.171(3) 0.073 Uiso 1 1 d . U . . .
O18 O 0.3397(2) 0.3870(2) 0.33185(17) 0.0444(9) Uani 1 1 d . . . . .
H18A H 0.3363 0.4468 0.3340 0.067 Uiso 1 1 calc R U . . .
H18C H 0.396(4) 0.354(3) 0.343(3) 0.067 Uiso 1 1 d . U . . .
O19 O 0.8958(4) 0.0352(4) 0.4220(3) 0.132(2) Uani 1 1 d . . . . .
N1 N 0.3727(4) 0.0356(3) 0.6677(2) 0.0623(12) Uani 1 1 d . . . . .
N2 N 0.5939(3) 0.0627(3) 0.1011(2) 0.0449(10) Uani 1 1 d . . . . .
N3 N 0.4850(3) 0.8143(3) 0.1360(2) 0.0486(10) Uani 1 1 d . . . . .
N4 N 1.0078(3) 0.1549(4) 0.4522(2) 0.0670(13) Uani 1 1 d . . . . .
C1 C 0.2009(3) 0.1424(3) 0.32580(19) 0.0236(8) Uani 1 1 d . . . . .
C2 C 0.2111(3) 0.0564(3) 0.36939(19) 0.0246(8) Uani 1 1 d . . . . .
C3 C 0.1367(3) -0.0126(2) 0.34950(19) 0.0236(8) Uani 1 1 d . . . . .
H3B H 0.0766 -0.0058 0.3081 0.028 Uiso 1 1 calc R U . . .
C4 C 0.1515(3) -0.0919(2) 0.39113(19) 0.0232(8) Uani 1 1 d . . . . .
C5 C 0.2408(3) -0.1002(3) 0.45431(19) 0.0265(9) Uani 1 1 d . . . . .
H5A H 0.2510 -0.1523 0.4829 0.032 Uiso 1 1 calc R U . . .
C6 C 0.3139(3) -0.0296(3) 0.47369(19) 0.0268(9) Uani 1 1 d . . . . .
C7 C 0.3005(3) 0.0475(3) 0.4322(2) 0.0299(9) Uani 1 1 d . . . . .
H7A H 0.3507 0.0936 0.4458 0.036 Uiso 1 1 calc R U . . .
C8 C 0.0751(3) -0.1738(3) 0.3660(2) 0.0254(8) Uani 1 1 d . . . . .
C9 C 0.4229(3) -0.0234(3) 0.5951(2) 0.0333(10) Uani 1 1 d . . . . .
C10 C 0.5163(3) -0.0463(3) 0.6504(2) 0.0475(13) Uani 1 1 d . . . . .
H10A H 0.5643 -0.0740 0.6448 0.057 Uiso 1 1 calc R U . . .
C11 C 0.5361(4) -0.0271(4) 0.7136(3) 0.0656(16) Uani 1 1 d . . . . .
H11A H 0.5981 -0.0414 0.7519 0.079 Uiso 1 1 calc R U . . .
C12 C 0.4629(5) 0.0136(4) 0.7194(3) 0.0691(18) Uani 1 1 d . . . . .
H12A H 0.4777 0.0266 0.7627 0.083 Uiso 1 1 calc R U . . .
C13 C 0.3542(4) 0.0175(3) 0.6059(3) 0.0476(12) Uani 1 1 d . . . . .
H13A H 0.2918 0.0335 0.5684 0.057 Uiso 1 1 calc R U . . .
C14 C 0.2061(3) 0.1927(2) 0.16755(19) 0.0218(8) Uani 1 1 d . . . . .
C15 C 0.2298(3) 0.1593(3) 0.11725(19) 0.0236(8) Uani 1 1 d . . . . .
C16 C 0.1717(3) 0.0915(3) 0.06585(19) 0.0243(8) Uani 1 1 d . . . . .
H16B H 0.1167 0.0623 0.0625 0.029 Uiso 1 1 calc R U . . .
C17 C 0.1980(3) 0.0688(3) 0.01980(19) 0.0237(8) Uani 1 1 d . . . . .
C18 C 0.2777(3) 0.1152(3) 0.0226(2) 0.0302(9) Uani 1 1 d . . . . .
H18B H 0.2938 0.1003 -0.0089 0.036 Uiso 1 1 calc R U . . .
C19 C 0.3324(3) 0.1837(3) 0.0729(2) 0.0288(9) Uani 1 1 d . . . . .
C20 C 0.3102(3) 0.2047(3) 0.1203(2) 0.0280(9) Uani 1 1 d . . . . .
H20A H 0.3490 0.2495 0.1547 0.034 Uiso 1 1 calc R U . . .
C21 C 0.1352(3) -0.0017(3) -0.03757(19) 0.0245(8) Uani 1 1 d . . . . .
C22 C 0.4875(3) 0.1981(3) 0.0802(2) 0.0292(9) Uani 1 1 d . . . . .
C23 C 0.5491(3) 0.2598(3) 0.0736(2) 0.0444(12) Uani 1 1 d . . . . .
H23A H 0.5343 0.3261 0.0645 0.053 Uiso 1 1 calc R U . . .
C24 C 0.6331(3) 0.2212(4) 0.0808(3) 0.0563(14) Uani 1 1 d . . . . .
H24A H 0.6770 0.2616 0.0775 0.068 Uiso 1 1 calc R U . . .
C25 C 0.6525(3) 0.1223(4) 0.0930(2) 0.0475(12) Uani 1 1 d . . . . .
H25A H 0.7081 0.0964 0.0956 0.057 Uiso 1 1 calc R U . . .
C26 C 0.5122(3) 0.1013(3) 0.0950(2) 0.0387(11) Uani 1 1 d . . . . .
H26A H 0.4709 0.0607 0.1009 0.046 Uiso 1 1 calc R U . . .
C27 C 0.1361(3) 0.5776(2) 0.26633(19) 0.0230(8) Uani 1 1 d . . . . .
C28 C 0.1743(3) 0.6620(2) 0.2458(2) 0.0257(9) Uani 1 1 d . . . . .
C29 C 0.1284(3) 0.7526(3) 0.23359(19) 0.0254(8) Uani 1 1 d . . . . .
H29A H 0.0740 0.7606 0.2374 0.031 Uiso 1 1 calc R U . . .
C30 C 0.1647(3) 0.8321(2) 0.2155(2) 0.0280(9) Uani 1 1 d . . . . .
C31 C 0.2484(3) 0.8204(3) 0.2125(2) 0.0377(11) Uani 1 1 d . . . . .
H31A H 0.2753 0.8739 0.2033 0.045 Uiso 1 1 calc R U . . .
C32 C 0.2915(3) 0.7284(3) 0.2231(2) 0.0374(11) Uani 1 1 d . . . . .
C33 C 0.2549(3) 0.6493(3) 0.2394(2) 0.0296(9) Uani 1 1 d . . . . .
H33A H 0.2840 0.5879 0.2461 0.035 Uiso 1 1 calc R U . . .
C34 C 0.1125(3) 0.9285(3) 0.1977(2) 0.0272(9) Uani 1 1 d . . . . .
C35 C 0.3786(3) 0.7549(3) 0.1695(2) 0.0333(10) Uani 1 1 d . . . . .
C36 C 0.2970(3) 0.7748(3) 0.1064(3) 0.0466(13) Uani 1 1 d . . . . .
H36A H 0.2334 0.7599 0.0958 0.056 Uiso 1 1 calc R U . . .
C37 C 0.3107(4) 0.8175(3) 0.0586(3) 0.0517(14) Uani 1 1 d . . . . .
H37A H 0.2566 0.8327 0.0156 0.062 Uiso 1 1 calc R U . . .
C38 C 0.4053(4) 0.8367(3) 0.0762(2) 0.0501(13) Uani 1 1 d . . . . .
H38A H 0.4143 0.8671 0.0446 0.060 Uiso 1 1 calc R U . . .
C39 C 0.4708(3) 0.7740(3) 0.1820(2) 0.0398(11) Uani 1 1 d . . . . .
H39A H 0.5263 0.7583 0.2243 0.048 Uiso 1 1 calc R U . . .
C40 C 1.0874(6) 0.1930(6) 0.4463(5) 0.133(3) Uani 1 1 d . . . . .
H40A H 1.1126 0.2525 0.4720 0.199 Uiso 1 1 calc R U . . .
H40B H 1.1399 0.1455 0.4635 0.199 Uiso 1 1 calc R U . . .
H40C H 1.0623 0.2063 0.3996 0.199 Uiso 1 1 calc R U . . .
C41 C 0.9849(5) 0.2091(6) 0.4940(4) 0.122(3) Uani 1 1 d . . . . .
H41A H 1.0269 0.2659 0.5117 0.184 Uiso 1 1 calc R U . . .
H41B H 0.9165 0.2294 0.4676 0.184 Uiso 1 1 calc R U . . .
H41C H 0.9957 0.1685 0.5307 0.184 Uiso 1 1 calc R U . . .
C42 C 0.9629(5) 0.0717(5) 0.4196(3) 0.083(2) Uani 1 1 d . . . . .
H42A H 0.9839 0.0408 0.3943 0.099 Uiso 1 1 calc R U . . .

loop_
_atom_site_aniso_label
_atom_site_aniso_U_11
_atom_site_aniso_U_22
_atom_site_aniso_U_33
_atom_site_aniso_U_23
_atom_site_aniso_U_13
_atom_site_aniso_U_12
Gd1 0.02022(9) 0.01315(8) 0.02475(10) -0.00163(7) 0.01388(8) -0.00091(7)
Gd2 0.02295(10) 0.01393(9) 0.02610(11) 0.00067(7) 0.01525(8) 0.00048(7)
O1 0.0278(14) 0.0256(14) 0.0366(17) 0.0089(13) 0.0144(13) -0.0029(11)
O2 0.0274(14) 0.0231(13) 0.0226(15) 0.0025(11) 0.0085(12) -0.0021(11)
O3 0.0287(16) 0.0543(19) 0.0332(18) 0.0044(15) 0.0095(14) -0.0164(14)
O4 0.0434(17) 0.0193(13) 0.053(2) -0.0040(14) 0.0274(15) -0.0073(13)
O5 0.0257(15) 0.0526(18) 0.0257(16) 0.0077(14) 0.0074(13) -0.0009(13)
O6 0.063(2) 0.0144(13) 0.085(3) 0.0049(15) 0.058(2) 0.0047(13)
O7 0.0351(15) 0.0275(14) 0.0410(17) 0.0026(13) 0.0289(14) -0.0009(12)
O8 0.0342(15) 0.0170(12) 0.0539(19) 0.0061(13) 0.0318(15) 0.0044(11)
O9 0.0409(16) 0.0192(13) 0.068(2) 0.0084(14) 0.0396(16) 0.0021(12)
O10 0.0433(18) 0.0443(18) 0.087(3) 0.0321(18) 0.0504(19) 0.0222(14)
O11 0.0257(14) 0.0182(12) 0.0361(16) 0.0017(11) 0.0205(13) 0.0007(10)
O12 0.0295(15) 0.0361(16) 0.0273(16) -0.0059(13) 0.0150(13) 0.0020(12)
O13 0.0246(14) 0.0404(16) 0.0274(15) -0.0106(13) 0.0156(12) -0.0047(12)
O14 0.0361(16) 0.0405(16) 0.0404(18) -0.0160(14) 0.0266(14) -0.0164(13)
O15 0.0336(15) 0.0296(14) 0.064(2) -0.0098(15) 0.0359(15) -0.0082(13)
O16 0.0400(18) 0.0297(16) 0.039(2) 0.0002(13) 0.0254(16) 0.0080(13)
O17 0.071(3) 0.0340(17) 0.054(2) 0.0098(16) 0.043(2) 0.0010(16)
O18 0.0288(16) 0.0258(15) 0.072(2) -0.0076(15) 0.0235(17) 0.0014(12)
O19 0.156(5) 0.134(5) 0.115(4) -0.070(4) 0.080(4) -0.076(4)
N1 0.086(3) 0.049(3) 0.049(3) -0.008(2) 0.035(3) 0.005(2)
N2 0.033(2) 0.046(2) 0.053(3) 0.012(2) 0.021(2) 0.0074(17)
N3 0.042(2) 0.065(3) 0.041(2) 0.000(2) 0.024(2) -0.014(2)
N4 0.061(3) 0.074(3) 0.055(3) -0.024(3) 0.024(3) -0.018(3)
C1 0.028(2) 0.0181(17) 0.027(2) 0.0012(16) 0.0170(18) 0.0005(16)
C2 0.028(2) 0.0186(18) 0.026(2) -0.0015(16) 0.0139(17) -0.0026(15)
C3 0.0253(19) 0.0230(18) 0.021(2) 0.0016(16) 0.0115(17) -0.0002(15)
C4 0.0227(19) 0.0214(18) 0.027(2) -0.0003(16) 0.0144(17) -0.0019(15)
C5 0.031(2) 0.0213(19) 0.025(2) 0.0069(17) 0.0140(18) 0.0039(16)
C6 0.0243(19) 0.030(2) 0.021(2) 0.0013(17) 0.0090(17) -0.0002(16)
C7 0.031(2) 0.026(2) 0.029(2) -0.0010(18) 0.0134(19) -0.0039(17)
C8 0.029(2) 0.028(2) 0.026(2) -0.0067(18) 0.0195(18) -0.0070(17)
C9 0.036(2) 0.029(2) 0.021(2) 0.0007(18) 0.0069(19) -0.0071(18)
C10 0.037(3) 0.052(3) 0.035(3) 0.003(2) 0.007(2) -0.007(2)
C11 0.072(4) 0.061(4) 0.036(3) -0.004(3) 0.012(3) -0.007(3)
C12 0.095(5) 0.055(3) 0.032(3) -0.009(3) 0.018(3) -0.004(3)
C13 0.051(3) 0.043(3) 0.041(3) 0.001(2) 0.020(2) 0.004(2)
C14 0.029(2) 0.0136(16) 0.030(2) 0.0014(16) 0.0205(18) 0.0022(15)
C15 0.0250(19) 0.0242(19) 0.023(2) -0.0037(16) 0.0138(17) -0.0006(15)
C16 0.0226(19) 0.0256(19) 0.027(2) -0.0010(17) 0.0153(17) 0.0001(15)
C17 0.0223(19) 0.0226(18) 0.025(2) -0.0045(16) 0.0119(17) -0.0016(15)
C18 0.029(2) 0.032(2) 0.036(2) -0.0025(19) 0.0224(19) -0.0014(17)
C19 0.025(2) 0.0248(19) 0.044(3) -0.0044(19) 0.0236(19) -0.0047(16)
C20 0.026(2) 0.0251(19) 0.033(2) -0.0085(18) 0.0159(18) -0.0036(16)
C21 0.026(2) 0.0229(18) 0.025(2) -0.0030(16) 0.0143(17) 0.0007(16)
C22 0.027(2) 0.032(2) 0.032(2) -0.0051(18) 0.0181(19) -0.0056(17)
C23 0.039(3) 0.039(2) 0.063(3) 0.006(2) 0.033(2) -0.007(2)
C24 0.041(3) 0.065(3) 0.077(4) 0.018(3) 0.041(3) -0.004(2)
C25 0.034(2) 0.068(3) 0.048(3) 0.013(3) 0.027(2) 0.012(2)
C26 0.029(2) 0.039(2) 0.048(3) 0.004(2) 0.021(2) -0.0042(19)
C27 0.0221(19) 0.0187(17) 0.032(2) 0.0005(16) 0.0170(18) 0.0015(15)
C28 0.029(2) 0.0177(18) 0.035(2) 0.0008(17) 0.0201(19) 0.0006(15)
C29 0.029(2) 0.0198(18) 0.036(2) 0.0042(17) 0.0228(18) 0.0039(16)
C30 0.034(2) 0.0168(17) 0.043(3) 0.0037(18) 0.028(2) 0.0027(16)
C31 0.039(2) 0.023(2) 0.066(3) 0.013(2) 0.039(2) 0.0042(18)
C32 0.036(2) 0.028(2) 0.066(3) 0.014(2) 0.039(2) 0.0108(18)
C33 0.033(2) 0.0203(18) 0.043(3) 0.0064(18) 0.026(2) 0.0074(16)
C34 0.036(2) 0.0168(17) 0.039(2) 0.0017(17) 0.027(2) 0.0003(16)
C35 0.036(2) 0.0221(19) 0.052(3) 0.006(2) 0.030(2) 0.0036(18)
C36 0.026(2) 0.045(3) 0.063(4) -0.012(3) 0.020(2) -0.001(2)
C37 0.056(3) 0.045(3) 0.036(3) -0.008(2) 0.013(3) 0.013(2)
C38 0.067(4) 0.049(3) 0.036(3) -0.001(2) 0.029(3) -0.006(3)
C39 0.033(2) 0.045(3) 0.044(3) 0.005(2) 0.022(2) 0.001(2)
C40 0.116(7) 0.135(7) 0.176(9) -0.073(6) 0.098(7) -0.063(5)
C41 0.081(5) 0.180(8) 0.098(6) -0.078(6) 0.043(5) -0.019(5)
C42 0.080(5) 0.085(5) 0.067(4) -0.002(4) 0.030(4) -0.034(4)

loop_
_atom_type_symbol
_atom_type_description
_atom_type_scat_dispersion_real
_atom_type_scat_dispersion_imag
_atom_type_scat_source
C C 0.0033 0.0016 'International Tables Vol C Tables 4.2.6.8 and 6.1.1.4'
Gd Gd -0.1653 3.9035 'International Tables Vol C Tables 4.2.6.8 and 6.1.1.4'
N N 0.0061 0.0033 'International Tables Vol C Tables 4.2.6.8 and 6.1.1.4'
O O 0.0106 0.0060 'International Tables Vol C Tables 4.2.6.8 and 6.1.1.4'
H H 0.0000 0.0000 'International Tables Vol C Tables 4.2.6.8 and 6.1.1.4'

loop_
_geom_angle_atom_site_label_1
_geom_angle_atom_site_label_2
_geom_angle_atom_site_label_3
_geom_angle
_geom_angle_site_symmetry_1
_geom_angle_site_symmetry_3
_geom_angle_publ_flag
O7 Gd1 O2 74.67(9) 2_545 . ?
O7 Gd1 O11 140.70(9) 2_545 . ?
O2 Gd1 O11 73.95(9) . . ?
O7 Gd1 O4 84.89(10) 2_545 2 ?
O2 Gd1 O4 104.47(9) . 2 ?
O11 Gd1 O4 80.66(9) . 2 ?
O7 Gd1 O8 81.32(9) 2_545 1_545 ?
O2 Gd1 O8 92.18(9) . 1_545 ?
O11 Gd1 O8 122.79(8) . 1_545 ?
O4 Gd1 O8 154.74(9) 2 1_545 ?
O7 Gd1 O14 127.97(9) 2_545 3 ?
O2 Gd1 O14 155.74(9) . 3 ?
O11 Gd1 O14 87.94(9) . 3 ?
O4 Gd1 O14 87.92(10) 2 3 ?
O8 Gd1 O14 84.07(10) 1_545 3 ?
O7 Gd1 O13 74.81(9) 2_545 3 ?
O2 Gd1 O13 148.33(9) . 3 ?
O11 Gd1 O13 137.30(9) . 3 ?
O4 Gd1 O13 80.99(9) 2 3 ?
O8 Gd1 O13 75.03(9) 1_545 3 ?
O14 Gd1 O13 53.17(9) 3 3 ?
O7 Gd1 O9 124.05(9) 2_545 1_545 ?
O2 Gd1 O9 77.32(9) . 1_545 ?
O11 Gd1 O9 70.35(8) . 1_545 ?
O4 Gd1 O9 149.36(9) 2 1_545 ?
O8 Gd1 O9 52.44(8) 1_545 1_545 ?
O14 Gd1 O9 81.49(10) 3 1_545 ?
O13 Gd1 O9 113.87(9) 3 1_545 ?
O18 Gd2 O3 151.16(10) . 2 ?
O18 Gd2 O6 72.92(10) . . ?
O3 Gd2 O6 78.51(10) 2 . ?
O18 Gd2 O12 82.27(10) . . ?
O3 Gd2 O12 122.59(9) 2 . ?
O6 Gd2 O12 136.32(10) . . ?
O18 Gd2 O17 84.79(12) . . ?
O3 Gd2 O17 91.31(11) 2 . ?
O6 Gd2 O17 74.30(11) . . ?
O12 Gd2 O17 68.02(10) . . ?
O18 Gd2 O16 89.27(11) . . ?
O3 Gd2 O16 79.05(10) 2 . ?
O6 Gd2 O16 73.93(10) . . ?
O12 Gd2 O16 142.12(9) . . ?
O17 Gd2 O16 148.03(10) . . ?
O18 Gd2 O1 72.85(10) . . ?
O3 Gd2 O1 125.52(10) 2 . ?
O6 Gd2 O1 129.65(10) . . ?
O12 Gd2 O1 72.37(9) . . ?
O17 Gd2 O1 136.59(10) . . ?
O16 Gd2 O1 69.85(9) . . ?
O18 Gd2 O2 123.99(9) . . ?
O3 Gd2 O2 77.49(9) 2 . ?
O6 Gd2 O2 141.37(9) . . ?
O12 Gd2 O2 82.29(9) . . ?
O17 Gd2 O2 135.76(10) . . ?
O16 Gd2 O2 72.12(9) . . ?
O1 Gd2 O2 51.15(8) . . ?
C1 O1 Gd2 96.9(2) . . ?
C1 O2 Gd1 149.9(2) . . ?
C1 O2 Gd2 90.5(2) . . ?
Gd1 O2 Gd2 105.21(9) . . ?
C8 O3 Gd2 154.5(3) . 2_545 ?
C8 O4 Gd1 118.6(2) . 2_545 ?
C9 O5 C6 120.4(3) . . ?
C27 O6 Gd2 166.9(3) . . ?
C27 O7 Gd1 165.5(2) . 2 ?
C34 O8 Gd1 95.8(2) . 1_565 ?
C34 O9 Gd1 90.9(2) . 1_565 ?
C35 O10 C32 118.3(3) . . ?
C14 O11 Gd1 136.4(2) . . ?
C14 O11 Gd2 86.3(2) . . ?
Gd1 O11 Gd2 102.26(9) . . ?
C14 O12 Gd2 99.1(2) . . ?
C21 O13 Gd1 91.5(2) . 3 ?
C21 O14 Gd1 93.3(2) . 3 ?
C22 O15 C19 120.4(3) . . ?
Gd2 O16 H16A 109.5 . . ?
Gd2 O16 H16C 110(5) . . ?
H16A O16 H16C 97.5 . . ?
Gd2 O17 H17A 109.5 . . ?
Gd2 O17 H17B 131(4) . . ?
H17A O17 H17B 108.0 . . ?
Gd2 O18 H18A 109.5 . . ?
Gd2 O18 H18C 122(3) . . ?
H18A O18 H18C 124.6 . . ?
C12 N1 C13 116.3(5) . . ?
C25 N2 C26 117.9(4) . . ?
C38 N3 C39 117.7(4) . . ?
C42 N4 C41 124.9(6) . . ?
C42 N4 C40 118.5(6) . . ?
C41 N4 C40 116.6(5) . . ?
O1 C1 O2 121.0(3) . . ?
O1 C1 C2 119.5(3) . . ?
O2 C1 C2 119.4(3) . . ?
O1 C1 Gd2 58.00(18) . . ?
O2 C1 Gd2 63.34(18) . . ?
C2 C1 Gd2 172.7(3) . . ?
C3 C2 C7 119.8(3) . . ?
C3 C2 C1 122.9(3) . . ?
C7 C2 C1 117.3(3) . . ?
C2 C3 C4 120.3(3) . . ?
C2 C3 H3B 119.9 . . ?
C4 C3 H3B 119.9 . . ?
C3 C4 C5 119.7(3) . . ?
C3 C4 C8 120.3(3) . . ?
C5 C4 C8 119.7(3) . . ?
C6 C5 C4 119.1(3) . . ?
C6 C5 H5A 120.5 . . ?
C4 C5 H5A 120.5 . . ?
C7 C6 C5 121.4(3) . . ?
C7 C6 O5 118.4(3) . . ?
C5 C6 O5 119.8(3) . . ?
C6 C7 C2 119.7(4) . . ?
C6 C7 H7A 120.2 . . ?
C2 C7 H7A 120.2 . . ?
O3 C8 O4 124.1(3) . . ?
O3 C8 C4 117.9(3) . . ?
O4 C8 C4 118.0(3) . . ?
O5 C9 C13 125.5(4) . . ?
O5 C9 C10 115.6(4) . . ?
C13 C9 C10 118.8(4) . . ?
C11 C10 C9 118.3(5) . . ?
C11 C10 H10A 120.9 . . ?
C9 C10 H10A 120.9 . . ?
C10 C11 C12 118.8(5) . . ?
C10 C11 H11A 120.6 . . ?
C12 C11 H11A 120.6 . . ?
N1 C12 C11 124.6(6) . . ?
N1 C12 H12A 117.7 . . ?
C11 C12 H12A 117.7 . . ?
N1 C13 C9 123.2(5) . . ?
N1 C13 H13A 118.4 . . ?
C9 C13 H13A 118.4 . . ?
O12 C14 O11 121.5(3) . . ?
O12 C14 C15 118.7(3) . . ?
O11 C14 C15 119.5(3) . . ?
O12 C14 Gd2 56.01(18) . . ?
O11 C14 Gd2 67.67(19) . . ?
C15 C14 Gd2 159.2(2) . . ?
C20 C15 C16 119.9(4) . . ?
C20 C15 C14 116.6(3) . . ?
C16 C15 C14 123.3(3) . . ?
C17 C16 C15 118.6(3) . . ?
C17 C16 H16B 120.7 . . ?
C15 C16 H16B 120.7 . . ?
C18 C17 C16 121.3(3) . . ?
C18 C17 C21 118.5(3) . . ?
C16 C17 C21 120.0(3) . . ?
C19 C18 C17 119.0(4) . . ?
C19 C18 H18B 120.5 . . ?
C17 C18 H18B 120.5 . . ?
C20 C19 C18 120.8(4) . . ?
C20 C19 O15 116.6(3) . . ?
C18 C19 O15 122.3(4) . . ?
C19 C20 C15 120.3(3) . . ?
C19 C20 H20A 119.8 . . ?
C15 C20 H20A 119.8 . . ?
O14 C21 O13 121.1(3) . . ?
O14 C21 C17 120.5(3) . . ?
O13 C21 C17 118.4(3) . . ?
O14 C21 Gd1 60.2(2) . 3 ?
O13 C21 Gd1 61.67(19) . 3 ?
C17 C21 Gd1 169.9(2) . 3 ?
C23 C22 C26 119.7(4) . . ?
C23 C22 O15 115.8(4) . . ?
C26 C22 O15 124.4(4) . . ?
C24 C23 C22 118.2(4) . . ?
C24 C23 H23A 120.9 . . ?
C22 C23 H23A 120.9 . . ?
C23 C24 C25 119.8(4) . . ?
C23 C24 H24A 120.1 . . ?
C25 C24 H24A 120.1 . . ?
N2 C25 C24 122.0(4) . . ?
N2 C25 H25A 119.0 . . ?
C24 C25 H25A 119.0 . . ?
N2 C26 C22 122.4(4) . . ?
N2 C26 H26A 118.8 . . ?
C22 C26 H26A 118.8 . . ?
O7 C27 O6 125.0(3) . . ?
O7 C27 C28 117.5(3) . . ?
O6 C27 C28 117.5(3) . . ?
C29 C28 C33 120.6(3) . . ?
C29 C28 C27 119.1(3) . . ?
C33 C28 C27 120.4(3) . . ?
C28 C29 C30 119.4(3) . . ?
C28 C29 H29A 120.3 . . ?
C30 C29 H29A 120.3 . . ?
C31 C30 C29 119.9(3) . . ?
C31 C30 C34 119.8(3) . . ?
C29 C30 C34 120.3(3) . . ?
C32 C31 C30 119.6(4) . . ?
C32 C31 H31A 120.2 . . ?
C30 C31 H31A 120.2 . . ?
C33 C32 O10 117.4(3) . . ?
C33 C32 C31 120.9(4) . . ?
O10 C32 C31 121.7(3) . . ?
C32 C33 C28 119.6(3) . . ?
C32 C33 H33A 120.2 . . ?
C28 C33 H33A 120.2 . . ?
O9 C34 O8 120.9(3) . . ?
O9 C34 C30 120.4(3) . . ?
O8 C34 C30 118.7(3) . . ?
O9 C34 Gd1 63.06(19) . 1_565 ?
O8 C34 Gd1 57.82(17) . 1_565 ?
C30 C34 Gd1 175.5(3) . 1_565 ?
C39 C35 O10 116.6(4) . . ?
C39 C35 C36 118.6(4) . . ?
O10 C35 C36 124.8(4) . . ?
C35 C36 C37 119.0(4) . . ?
C35 C36 H36A 120.5 . . ?
C37 C36 H36A 120.5 . . ?
C38 C37 C36 118.4(5) . . ?
C38 C37 H37A 120.8 . . ?
C36 C37 H37A 120.8 . . ?
N3 C38 C37 123.3(5) . . ?
N3 C38 H38A 118.3 . . ?
C37 C38 H38A 118.3 . . ?
N3 C39 C35 122.9(4) . . ?
N3 C39 H39A 118.5 . . ?
C35 C39 H39A 118.5 . . ?
N4 C40 H40A 109.5 . . ?
N4 C40 H40B 109.5 . . ?
H40A C40 H40B 109.5 . . ?
N4 C40 H40C 109.5 . . ?
H40A C40 H40C 109.5 . . ?
H40B C40 H40C 109.5 . . ?
N4 C41 H41A 109.5 . . ?
N4 C41 H41B 109.5 . . ?
H41A C41 H41B 109.5 . . ?
N4 C41 H41C 109.5 . . ?
H41A C41 H41C 109.5 . . ?
H41B C41 H41C 109.5 . . ?
O19 C42 N4 122.5(7) . . ?
O19 C42 H42A 118.8 . . ?
N4 C42 H42A 118.8 . . ?

loop_
_geom_bond_atom_site_label_1
_geom_bond_atom_site_label_2
_geom_bond_distance
_geom_bond_site_symmetry_2
_geom_bond_publ_flag
Gd1 O7 2.285(3) 2_545 ?
Gd1 O2 2.366(2) . ?
Gd1 O11 2.372(2) . ?
Gd1 O4 2.402(2) 2 ?
Gd1 O8 2.405(2) 1_545 ?
Gd1 O14 2.444(3) 3 ?
Gd1 O13 2.476(2) 3 ?
Gd1 O9 2.520(3) 1_545 ?
Gd2 O18 2.329(3) . ?
Gd2 O3 2.345(3) 2 ?
Gd2 O6 2.347(3) . ?
Gd2 O12 2.439(3) . ?
Gd2 O17 2.446(3) . ?
Gd2 O16 2.448(3) . ?
Gd2 O1 2.486(2) . ?
Gd2 O2 2.601(2) . ?
O1 C1 1.242(4) . ?
O2 C1 1.283(4) . ?
O3 C8 1.246(4) . ?
O3 Gd2 2.345(3) 2_545 ?
O4 C8 1.261(4) . ?
O4 Gd1 2.402(2) 2_545 ?
O5 C9 1.372(5) . ?
O5 C6 1.401(4) . ?
O6 C27 1.249(4) . ?
O7 C27 1.248(4) . ?
O7 Gd1 2.285(3) 2 ?
O8 C34 1.263(4) . ?
O8 Gd1 2.405(2) 1_565 ?
O9 C34 1.242(4) . ?
O9 Gd1 2.520(3) 1_565 ?
O10 C35 1.369(5) . ?
O10 C32 1.386(4) . ?
O11 C14 1.280(4) . ?
O12 C14 1.240(4) . ?
O13 C21 1.271(4) . ?
O13 Gd1 2.476(2) 3 ?
O14 C21 1.258(4) . ?
O14 Gd1 2.444(3) 3 ?
O15 C22 1.378(4) . ?
O15 C19 1.392(4) . ?
O16 H16A 0.8200 . ?
O16 H16C 0.71(4) . ?
O17 H17A 0.8200 . ?
O17 H17B 0.78(5) . ?
O18 H18A 0.8200 . ?
O18 H18C 0.90(5) . ?
O19 C42 1.214(7) . ?
N1 C12 1.321(7) . ?
N1 C13 1.340(6) . ?
N2 C25 1.332(6) . ?
N2 C26 1.344(5) . ?
N3 C38 1.322(6) . ?
N3 C39 1.338(6) . ?
N4 C42 1.338(7) . ?
N4 C41 1.430(8) . ?
N4 C40 1.451(8) . ?
C1 C2 1.507(5) . ?
C2 C3 1.385(5) . ?
C2 C7 1.395(5) . ?
C3 C4 1.391(5) . ?
C3 H3B 0.9300 . ?
C4 C5 1.398(5) . ?
C4 C8 1.519(5) . ?
C5 C6 1.388(5) . ?
C5 H5A 0.9300 . ?
C6 C7 1.370(5) . ?
C7 H7A 0.9300 . ?
C9 C13 1.375(6) . ?
C9 C10 1.383(5) . ?
C10 C11 1.365(7) . ?
C10 H10A 0.9300 . ?
C11 C12 1.370(8) . ?
C11 H11A 0.9300 . ?
C12 H12A 0.9300 . ?
C13 H13A 0.9300 . ?
C14 C15 1.497(5) . ?
C15 C20 1.396(5) . ?
C15 C16 1.399(5) . ?
C16 C17 1.395(5) . ?
C16 H16B 0.9300 . ?
C17 C18 1.395(5) . ?
C17 C21 1.511(5) . ?
C18 C19 1.384(5) . ?
C18 H18B 0.9300 . ?
C19 C20 1.375(5) . ?
C20 H20A 0.9300 . ?
C21 Gd1 2.812(4) 3 ?
C22 C23 1.368(5) . ?
C22 C26 1.368(5) . ?
C23 C24 1.367(6) . ?
C23 H23A 0.9300 . ?
C24 C25 1.379(6) . ?
C24 H24A 0.9300 . ?
C25 H25A 0.9300 . ?
C26 H26A 0.9300 . ?
C27 C28 1.503(5) . ?
C28 C29 1.385(5) . ?
C28 C33 1.390(5) . ?
C29 C30 1.402(5) . ?
C29 H29A 0.9300 . ?
C30 C31 1.389(5) . ?
C30 C34 1.491(5) . ?
C31 C32 1.388(5) . ?
C31 H31A 0.9300 . ?
C32 C33 1.377(5) . ?
C33 H33A 0.9300 . ?
C34 Gd1 2.826(4) 1_565 ?
C35 C39 1.366(5) . ?
C35 C36 1.369(6) . ?
C36 C37 1.385(7) . ?
C36 H36A 0.9300 . ?
C37 C38 1.363(7) . ?
C37 H37A 0.9300 . ?
C38 H38A 0.9300 . ?
C39 H39A 0.9300 . ?
C40 H40A 0.9600 . ?
C40 H40B 0.9600 . ?
C40 H40C 0.9600 . ?
C41 H41A 0.9600 . ?
C41 H41B 0.9600 . ?
C41 H41C 0.9600 . ?
C42 H42A 0.9300 . ?

loop_
_geom_torsion_atom_site_label_1
_geom_torsion_atom_site_label_2
_geom_torsion_atom_site_label_3
_geom_torsion_atom_site_label_4
_geom_torsion
_geom_torsion_site_symmetry_1
_geom_torsion_site_symmetry_2
_geom_torsion_site_symmetry_3
_geom_torsion_site_symmetry_4
_geom_torsion_publ_flag
Gd2 O1 C1 O2 6.7(4) . . . . ?
Gd2 O1 C1 C2 -172.0(3) . . . . ?
Gd1 O2 C1 O1 116.3(5) . . . . ?
Gd2 O2 C1 O1 -6.3(4) . . . . ?
Gd1 O2 C1 C2 -65.1(6) . . . . ?
Gd2 O2 C1 C2 172.3(3) . . . . ?
Gd1 O2 C1 Gd2 122.6(5) . . . . ?
O1 C1 C2 C3 -178.1(4) . . . . ?
O2 C1 C2 C3 3.2(6) . . . . ?
O1 C1 C2 C7 1.6(5) . . . . ?
O2 C1 C2 C7 -177.1(4) . . . . ?
C7 C2 C3 C4 -1.5(6) . . . . ?
C1 C2 C3 C4 178.2(3) . . . . ?
C2 C3 C4 C5 2.1(6) . . . . ?
C2 C3 C4 C8 -172.8(3) . . . . ?
C3 C4 C5 C6 -1.2(6) . . . . ?
C8 C4 C5 C6 173.7(3) . . . . ?
C4 C5 C6 C7 -0.3(6) . . . . ?
C4 C5 C6 O5 -172.4(3) . . . . ?
C9 O5 C6 C7 108.4(4) . . . . ?
C9 O5 C6 C5 -79.2(5) . . . . ?
C5 C6 C7 C2 0.9(6) . . . . ?
O5 C6 C7 C2 173.1(4) . . . . ?
C3 C2 C7 C6 0.0(6) . . . . ?
C1 C2 C7 C6 -179.7(3) . . . . ?
Gd2 O3 C8 O4 34.7(9) 2_545 . . . ?
Gd2 O3 C8 C4 -148.3(5) 2_545 . . . ?
Gd1 O4 C8 O3 13.4(5) 2_545 . . . ?
Gd1 O4 C8 C4 -163.6(2) 2_545 . . . ?
C3 C4 C8 O3 -15.4(5) . . . . ?
C5 C4 C8 O3 169.7(4) . . . . ?
C3 C4 C8 O4 161.9(4) . . . . ?
C5 C4 C8 O4 -13.0(5) . . . . ?
C6 O5 C9 C13 -6.1(6) . . . . ?
C6 O5 C9 C10 175.1(3) . . . . ?
O5 C9 C10 C11 179.0(4) . . . . ?
C13 C9 C10 C11 0.1(7) . . . . ?
C9 C10 C11 C12 0.1(8) . . . . ?
C13 N1 C12 C11 -1.1(8) . . . . ?
C10 C11 C12 N1 0.4(9) . . . . ?
C12 N1 C13 C9 1.3(8) . . . . ?
O5 C9 C13 N1 -179.6(4) . . . . ?
C10 C9 C13 N1 -0.8(7) . . . . ?
Gd2 O12 C14 O11 -17.9(4) . . . . ?
Gd2 O12 C14 C15 156.4(3) . . . . ?
Gd1 O11 C14 O12 -87.9(4) . . . . ?
Gd2 O11 C14 O12 16.0(3) . . . . ?
Gd1 O11 C14 C15 97.9(4) . . . . ?
Gd2 O11 C14 C15 -158.2(3) . . . . ?
Gd1 O11 C14 Gd2 -103.9(3) . . . . ?
O12 C14 C15 C20 -32.7(5) . . . . ?
O11 C14 C15 C20 141.7(3) . . . . ?
Gd2 C14 C15 C20 36.6(9) . . . . ?
O12 C14 C15 C16 151.9(3) . . . . ?
O11 C14 C15 C16 -33.7(5) . . . . ?
Gd2 C14 C15 C16 -138.8(6) . . . . ?
C20 C15 C16 C17 1.9(5) . . . . ?
C14 C15 C16 C17 177.2(3) . . . . ?
C15 C16 C17 C18 -2.7(5) . . . . ?
C15 C16 C17 C21 -178.2(3) . . . . ?
C16 C17 C18 C19 1.2(6) . . . . ?
C21 C17 C18 C19 176.7(3) . . . . ?
C17 C18 C19 C20 1.2(6) . . . . ?
C17 C18 C19 O15 -172.4(3) . . . . ?
C22 O15 C19 C20 124.4(4) . . . . ?
C22 O15 C19 C18 -61.7(5) . . . . ?
C18 C19 C20 C15 -2.0(6) . . . . ?
O15 C19 C20 C15 171.9(3) . . . . ?
C16 C15 C20 C19 0.4(6) . . . . ?
C14 C15 C20 C19 -175.2(3) . . . . ?
Gd1 O14 C21 O13 -10.2(4) 3 . . . ?
Gd1 O14 C21 C17 168.4(3) 3 . . . ?
Gd1 O13 C21 O14 10.0(4) 3 . . . ?
Gd1 O13 C21 C17 -168.6(3) 3 . . . ?
C18 C17 C21 O14 -174.4(4) . . . . ?
C16 C17 C21 O14 1.1(5) . . . . ?
C18 C17 C21 O13 4.1(5) . . . . ?
C16 C17 C21 O13 179.7(3) . . . . ?
C18 C17 C21 Gd1 -83.6(16) . . . 3 ?
C16 C17 C21 Gd1 92.0(16) . . . 3 ?
C19 O15 C22 C23 173.1(4) . . . . ?
C19 O15 C22 C26 -10.1(6) . . . . ?
C26 C22 C23 C24 1.3(7) . . . . ?
O15 C22 C23 C24 178.3(4) . . . . ?
C22 C23 C24 C25 1.2(8) . . . . ?
C26 N2 C25 C24 2.1(7) . . . . ?
C23 C24 C25 N2 -3.1(8) . . . . ?
C25 N2 C26 C22 0.6(7) . . . . ?
C23 C22 C26 N2 -2.4(7) . . . . ?
O15 C22 C26 N2 -179.1(4) . . . . ?
Gd1 O7 C27 O6 41.2(13) 2 . . . ?
Gd1 O7 C27 C28 -138.2(9) 2 . . . ?
Gd2 O6 C27 O7 23.4(16) . . . . ?
Gd2 O6 C27 C28 -157.2(11) . . . . ?
O7 C27 C28 C29 -15.7(5) . . . . ?
O6 C27 C28 C29 164.9(4) . . . . ?
O7 C27 C28 C33 164.0(4) . . . . ?
O6 C27 C28 C33 -15.5(6) . . . . ?
C33 C28 C29 C30 -0.7(6) . . . . ?
C27 C28 C29 C30 178.9(3) . . . . ?
C28 C29 C30 C31 -2.5(6) . . . . ?
C28 C29 C30 C34 175.9(4) . . . . ?
C29 C30 C31 C32 4.1(7) . . . . ?
C34 C30 C31 C32 -174.3(4) . . . . ?
C35 O10 C32 C33 138.0(4) . . . . ?
C35 O10 C32 C31 -45.2(6) . . . . ?
C30 C31 C32 C33 -2.7(7) . . . . ?
C30 C31 C32 O10 -179.4(4) . . . . ?
O10 C32 C33 C28 176.4(4) . . . . ?
C31 C32 C33 C28 -0.5(7) . . . . ?
C29 C28 C33 C32 2.2(6) . . . . ?
C27 C28 C33 C32 -177.4(4) . . . . ?
Gd1 O9 C34 O8 -0.6(4) 1_565 . . . ?
Gd1 O9 C34 C30 176.7(3) 1_565 . . . ?
Gd1 O8 C34 O9 0.6(4) 1_565 . . . ?
Gd1 O8 C34 C30 -176.7(3) 1_565 . . . ?
C31 C30 C34 O9 -8.6(6) . . . . ?
C29 C30 C34 O9 173.0(4) . . . . ?
C31 C30 C34 O8 168.8(4) . . . . ?
C29 C30 C34 O8 -9.6(6) . . . . ?
C32 O10 C35 C39 154.1(4) . . . . ?
C32 O10 C35 C36 -28.4(6) . . . . ?
C39 C35 C36 C37 -2.8(6) . . . . ?
O10 C35 C36 C37 179.8(4) . . . . ?
C35 C36 C37 C38 0.9(7) . . . . ?
C39 N3 C38 C37 -2.5(7) . . . . ?
C36 C37 C38 N3 1.9(7) . . . . ?
C38 N3 C39 C35 0.4(7) . . . . ?
O10 C35 C39 N3 179.9(4) . . . . ?
C36 C35 C39 N3 2.3(7) . . . . ?
C41 N4 C42 O19 1.4(11) . . . . ?
C40 N4 C42 O19 -180.0(7) . . . . ?
